data_4076114
loop_
_publ_author_name
'Burling, Suzanne'
'Kociok-K\"ohn, Gabriele'
'Mahon, Mary F.'
'Whittlesey, Michael K.'
'Williams, Jonathan M. J.'

_publ_section_title
;
 Ruthenium Hydride Complexes of 1,2-Dicyclohexylimidazol-2-ylidene
;
_journal_issue 24
_journal_name_full Organometallics
_journal_page_first 5868
_journal_paper_doi 10.1021/om050600c
_journal_volume 24
_journal_year 2005
_chemical_formula_sum 'C51 H55 Cl N2 P2 Ru'
_chemical_formula_weight 894.43
_chemical_name_systematic
;
 ?
;
_space_group_IT_number 2
_symmetry_cell_setting triclinic
_symmetry_space_group_name_Hall '-P 1'
_symmetry_space_group_name_H-M 'P -1'
_atom_sites_solution_hydrogens geom
_atom_sites_solution_primary direct
_atom_sites_solution_secondary difmap
_audit_creation_method SHELXL-97
_cell_angle_alpha 75.405(1)
_cell_angle_beta 86.082(1)
_cell_angle_gamma 69.051(1)
_cell_formula_units_Z 2
_cell_length_a 9.7370(2)
_cell_length_b 13.1000(4)
_cell_length_c 19.0750(5)
_cell_measurement_reflns_used 95019
_cell_measurement_temperature 150(2)
_cell_measurement_theta_max 27.485
_cell_measurement_theta_min 2.910
_cell_volume 2198.31(10)
_computing_cell_refinement 'HKL Scalepack (Otwinowski & Minor 1997)'
_computing_data_reduction 'Denzo and Scalepack (otwinowski & Minor, 1997'
_computing_molecular_graphics 'ORTEX (P.McArdle, 1995)'
_computing_publication_material 'SHELXL-97/2 (Sheldrick,1997)'
_computing_structure_refinement 'SHELXL-97 (Sheldrick, 1997)'
_computing_structure_solution 'SHELXS-97 (Sheldrick, 1990)'
_diffrn_ambient_temperature 150(2)
_diffrn_measured_fraction_theta_full 0.982
_diffrn_measured_fraction_theta_max 0.982
_diffrn_measurement_device_type KappaCCD
_diffrn_measurement_method KappaCCD
_diffrn_radiation_monochromator graphite
_diffrn_radiation_source 'fine-focus sealed tube'
_diffrn_radiation_type MoK\a
_diffrn_radiation_wavelength 0.71073
_diffrn_reflns_av_R_equivalents 0.0696
_diffrn_reflns_av_sigmaI/netI 0.0682
_diffrn_reflns_limit_h_max 12
_diffrn_reflns_limit_h_min -12
_diffrn_reflns_limit_k_max 17
_diffrn_reflns_limit_k_min -17
_diffrn_reflns_limit_l_max 24
_diffrn_reflns_limit_l_min -24
_diffrn_reflns_number 41598
_diffrn_reflns_theta_full 27.57
_diffrn_reflns_theta_max 27.57
_diffrn_reflns_theta_min 4.04
_exptl_absorpt_coefficient_mu 0.527
_exptl_absorpt_correction_T_max 0.93
_exptl_absorpt_correction_T_min 0.82
_exptl_absorpt_correction_type multi-scan
_exptl_absorpt_process_details
;
 ?
;
_exptl_crystal_colour Red-brown
_exptl_crystal_density_diffrn 1.351
_exptl_crystal_density_method 'not measured'
_exptl_crystal_description Irregular
_exptl_crystal_F_000 932
_exptl_crystal_size_max 0.15
_exptl_crystal_size_mid 0.15
_exptl_crystal_size_min 0.15
_refine_diff_density_max 1.978
_refine_diff_density_min -1.737
_refine_diff_density_rms 0.093
_refine_ls_extinction_method none
_refine_ls_goodness_of_fit_ref 1.051
_refine_ls_hydrogen_treatment mixed
_refine_ls_matrix_type full
_refine_ls_number_parameters 515
_refine_ls_number_reflns 9978
_refine_ls_number_restraints 1
_refine_ls_restrained_S_all 1.082
_refine_ls_R_factor_all 0.0801
_refine_ls_R_factor_gt 0.0495
_refine_ls_shift/su_max 0.000
_refine_ls_shift/su_mean 0.000
_refine_ls_structure_factor_coef Fsqd
_refine_ls_weighting_details 'calc w=1/[\s^2^(Fo^2^)+(0.0524P)^2^+2.5168P] where P=(Fo^2^+2Fc^2^)/3'
_refine_ls_weighting_scheme calc
_refine_ls_wR_factor_gt 0.1087
_refine_ls_wR_factor_ref 0.1239
_reflns_number_gt 7375
_reflns_number_total 9978
_reflns_threshold_expression >2sigma(I)
_cod_data_source_file om050600csi20050719_022046.cif
_cod_data_source_block c:\x-ray\helix\h04mkw11\maxus\h04mkw11
_cod_depositor_comments
;
The following automatic conversions were performed:

'_symmetry_cell_setting' value 'Triclinic' changed to 'triclinic'
according to /home/saulius/struct/CIF-dictionaries/cif_core.dic
dictionary named 'cif_core.dic' version 2.4.1 from
2010-06-29.

'_exptl_absorpt_correction_type' value 'Multi-Scan'
changed to 'multi-scan' according to
/home/saulius/struct/CIF-dictionaries/cif_core.dic dictionary named
'cif_core.dic' version 2.4.1 from 2010-06-29.

Automatic conversion script
Id: cif_fix_values 1715 2011-07-08 13:25:40Z adriana 
;
_cod_original_sg_symbol_H-M P-1
_cod_database_code 4076114

loop_
_symmetry_equiv_pos_as_xyz
'x, y, z'
'-x, -y, -z'

loop_
_atom_site_label
_atom_site_type_symbol
_atom_site_fract_x
_atom_site_fract_y
_atom_site_fract_z
_atom_site_U_iso_or_equiv
_atom_site_adp_type
_atom_site_occupancy
_atom_site_symmetry_multiplicity
_atom_site_calc_flag
_atom_site_refinement_flags
Ru1 Ru 0.04567(3) 0.21787(2) -0.235735(15) 0.02389(9) Uani 1 1 d D
Cl1 Cl 0.27206(9) 0.26310(8) -0.25268(5) 0.0318(2) Uani 1 1 d .
P1 P -0.01663(9) 0.34847(8) -0.16452(5) 0.0256(2) Uani 1 1 d .
P2 P 0.12046(9) 0.13581(8) -0.33254(5) 0.0260(2) Uani 1 1 d .
N1 N -0.2699(3) 0.2105(2) -0.23722(15) 0.0270(6) Uani 1 1 d .
N2 N -0.1217(3) 0.0707(2) -0.16005(15) 0.0266(6) Uani 1 1 d .
C1 C -0.1273(3) 0.1675(3) -0.21271(17) 0.0238(7) Uani 1 1 d .
C2 C -0.3497(4) 0.1450(3) -0.2014(2) 0.0332(8) Uani 1 1 d .
H2 H -0.4510 0.1596 -0.2093 0.040 Uiso 1 1 calc R
C3 C -0.2583(4) 0.0574(3) -0.1536(2) 0.0326(8) Uani 1 1 d .
H3 H -0.2818 -0.0021 -0.1216 0.039 Uiso 1 1 calc R
C4 C -0.3379(4) 0.3145(3) -0.29298(18) 0.0272(7) Uani 1 1 d .
H4 H -0.2597 0.3469 -0.3112 0.033 Uiso 1 1 calc R
C5 C -0.4590(4) 0.4023(3) -0.26268(19) 0.0303(8) Uani 1 1 d .
H5A H -0.5358 0.3710 -0.2419 0.036 Uiso 1 1 calc R
H5B H -0.4174 0.4199 -0.2232 0.036 Uiso 1 1 calc R
C6 C -0.5281(4) 0.5096(3) -0.3206(2) 0.0349(8) Uani 1 1 d .
H6A H -0.4542 0.5459 -0.3368 0.042 Uiso 1 1 calc R
H6B H -0.6106 0.5623 -0.2997 0.042 Uiso 1 1 calc R
C7 C -0.5850(4) 0.4876(4) -0.3858(2) 0.0422(10) Uani 1 1 d .
H7A H -0.6674 0.4598 -0.3711 0.051 Uiso 1 1 calc R
H7B H -0.6224 0.5587 -0.4238 0.051 Uiso 1 1 calc R
C8 C -0.4625(4) 0.4006(3) -0.4160(2) 0.0388(9) Uani 1 1 d .
H8A H -0.3845 0.4315 -0.4349 0.047 Uiso 1 1 calc R
H8B H -0.5022 0.3844 -0.4567 0.047 Uiso 1 1 calc R
C9 C -0.3964(4) 0.2910(3) -0.35748(19) 0.0316(8) Uani 1 1 d .
H9A H -0.4726 0.2571 -0.3410 0.038 Uiso 1 1 calc R
H9B H -0.3153 0.2367 -0.3780 0.038 Uiso 1 1 calc R
C10 C 0.0087(4) -0.0125(3) -0.11826(19) 0.0288(7) Uani 1 1 d .
H10 H -0.0239 -0.0378 -0.0681 0.035 Uiso 1 1 calc R
C11 C 0.0722(4) -0.1164(3) -0.1489(2) 0.0337(8) Uani 1 1 d .
H11A H 0.1038 -0.0945 -0.1992 0.040 Uiso 1 1 calc R
H11B H -0.0043 -0.1494 -0.1500 0.040 Uiso 1 1 calc R
C12 C 0.2037(4) -0.2039(3) -0.1022(2) 0.0393(9) Uani 1 1 d .
H12A H 0.1706 -0.2295 -0.0528 0.047 Uiso 1 1 calc R
H12B H 0.2455 -0.2702 -0.1232 0.047 Uiso 1 1 calc R
C13 C 0.3210(4) -0.1546(3) -0.0979(2) 0.0363(9) Uani 1 1 d .
H13A H 0.3596 -0.1345 -0.1468 0.044 Uiso 1 1 calc R
H13B H 0.4036 -0.2117 -0.0662 0.044 Uiso 1 1 calc R
C14 C 0.2594(4) -0.0505(3) -0.0682(2) 0.0364(9) Uani 1 1 d .
H14A H 0.3363 -0.0171 -0.0691 0.044 Uiso 1 1 calc R
H14B H 0.2324 -0.0725 -0.0171 0.044 Uiso 1 1 calc R
C15 C 0.1241(4) 0.0380(3) -0.1117(2) 0.0324(8) Uani 1 1 d .
H15A H 0.0814 0.1007 -0.0876 0.039 Uiso 1 1 calc R
H15B H 0.1541 0.0690 -0.1607 0.039 Uiso 1 1 calc R
C16 C 0.0870(4) 0.3116(3) -0.07834(19) 0.0293(8) Uani 1 1 d .
C17 C 0.0265(4) 0.3565(3) -0.0199(2) 0.0359(9) Uani 1 1 d .
H17 H -0.0717 0.4085 -0.0237 0.043 Uiso 1 1 calc R
C18 C 0.1081(5) 0.3264(4) 0.0444(2) 0.0418(10) Uani 1 1 d .
H18 H 0.0655 0.3584 0.0838 0.050 Uiso 1 1 calc R
C19 C 0.2507(4) 0.2500(4) 0.0506(2) 0.0403(9) Uani 1 1 d .
H19 H 0.3063 0.2291 0.0943 0.048 Uiso 1 1 calc R
C20 C 0.3117(4) 0.2045(4) -0.0067(2) 0.0375(9) Uani 1 1 d .
H20 H 0.4095 0.1517 -0.0022 0.045 Uiso 1 1 calc R
C21 C 0.2322(4) 0.2348(3) -0.0713(2) 0.0334(8) Uani 1 1 d .
H21 H 0.2763 0.2033 -0.1106 0.040 Uiso 1 1 calc R
C22 C -0.2058(4) 0.4019(3) -0.13259(18) 0.0298(8) Uani 1 1 d .
C23 C -0.2705(4) 0.3234(4) -0.09887(19) 0.0345(8) Uani 1 1 d .
H23 H -0.2158 0.2451 -0.0919 0.041 Uiso 1 1 calc R
C24 C -0.4147(4) 0.3587(4) -0.0754(2) 0.0411(10) Uani 1 1 d .
H24 H -0.4578 0.3044 -0.0527 0.049 Uiso 1 1 calc R
C25 C -0.4953(4) 0.4719(4) -0.0848(2) 0.0465(11) Uani 1 1 d .
H25 H -0.5937 0.4958 -0.0689 0.056 Uiso 1 1 calc R
C26 C -0.4320(4) 0.5499(4) -0.1174(2) 0.0457(10) Uani 1 1 d .
H26 H -0.4871 0.6280 -0.1239 0.055 Uiso 1 1 calc R
C27 C -0.2880(4) 0.5156(4) -0.1410(2) 0.0378(9) Uani 1 1 d .
H27 H -0.2455 0.5705 -0.1631 0.045 Uiso 1 1 calc R
C28 C 0.0105(4) 0.4799(3) -0.2130(2) 0.0296(8) Uani 1 1 d .
C29 C 0.1050(4) 0.5221(3) -0.1877(2) 0.0345(8) Uani 1 1 d .
H29 H 0.1588 0.4823 -0.1434 0.041 Uiso 1 1 calc R
C30 C 0.1210(5) 0.6217(4) -0.2267(2) 0.0419(10) Uani 1 1 d .
H30 H 0.1865 0.6492 -0.2091 0.050 Uiso 1 1 calc R
C31 C 0.0430(5) 0.6815(4) -0.2908(2) 0.0471(10) Uani 1 1 d .
H31 H 0.0527 0.7507 -0.3166 0.057 Uiso 1 1 calc R
C32 C -0.0491(5) 0.6399(4) -0.3172(2) 0.0481(11) Uani 1 1 d .
H32 H -0.1021 0.6799 -0.3617 0.058 Uiso 1 1 calc R
C33 C -0.0643(4) 0.5399(3) -0.2788(2) 0.0398(9) Uani 1 1 d .
H33 H -0.1272 0.5116 -0.2977 0.048 Uiso 1 1 calc R
C34 C 0.1942(4) 0.2177(3) -0.40870(18) 0.0309(8) Uani 1 1 d .
C35 C 0.1424(4) 0.3340(3) -0.4242(2) 0.0371(9) Uani 1 1 d .
H35 H 0.0744 0.3719 -0.3928 0.045 Uiso 1 1 calc R
C36 C 0.1885(5) 0.3963(4) -0.4851(2) 0.0498(11) Uani 1 1 d .
H36 H 0.1517 0.4763 -0.4952 0.060 Uiso 1 1 calc R
C37 C 0.2872(5) 0.3424(5) -0.5307(2) 0.0535(12) Uani 1 1 d .
H37 H 0.3179 0.3851 -0.5725 0.064 Uiso 1 1 calc R
C38 C 0.3420(5) 0.2256(5) -0.5156(2) 0.0530(12) Uani 1 1 d .
H38 H 0.4114 0.1883 -0.5466 0.064 Uiso 1 1 calc R
C39 C 0.2952(4) 0.1635(4) -0.4551(2) 0.0417(10) Uani 1 1 d .
H39 H 0.3321 0.0835 -0.4451 0.050 Uiso 1 1 calc R
C40 C -0.0143(4) 0.1086(3) -0.38190(19) 0.0292(8) Uani 1 1 d .
C41 C -0.0821(4) 0.0335(3) -0.3453(2) 0.0342(8) Uani 1 1 d .
H41 H -0.0601 -0.0013 -0.2953 0.041 Uiso 1 1 calc R
C42 C -0.1821(4) 0.0092(4) -0.3813(2) 0.0415(9) Uani 1 1 d .
H42 H -0.2249 -0.0441 -0.3563 0.050 Uiso 1 1 calc R
C43 C -0.2190(5) 0.0623(4) -0.4533(2) 0.0475(11) Uani 1 1 d .
H43 H -0.2871 0.0458 -0.4779 0.057 Uiso 1 1 calc R
C44 C -0.1564(5) 0.1394(4) -0.4891(2) 0.0467(11) Uani 1 1 d .
H44 H -0.1840 0.1780 -0.5382 0.056 Uiso 1 1 calc R
C45 C -0.0532(4) 0.1613(4) -0.4543(2) 0.0387(9) Uani 1 1 d .
H45 H -0.0087 0.2129 -0.4802 0.046 Uiso 1 1 calc R
C46 C 0.2755(4) 0.0004(3) -0.31601(18) 0.0295(8) Uani 1 1 d .
C47 C 0.4040(4) -0.0055(4) -0.2840(2) 0.0383(9) Uani 1 1 d .
H47 H 0.4076 0.0588 -0.2709 0.046 Uiso 1 1 calc R
C48 C 0.5264(4) -0.1038(4) -0.2712(2) 0.0467(11) Uani 1 1 d .
H48 H 0.6131 -0.1064 -0.2498 0.056 Uiso 1 1 calc R
C49 C 0.5222(5) -0.1986(4) -0.2898(3) 0.0553(13) Uani 1 1 d .
H49 H 0.6054 -0.2664 -0.2806 0.066 Uiso 1 1 calc R
C50 C 0.3961(5) -0.1934(4) -0.3216(3) 0.0552(12) Uani 1 1 d .
H50 H 0.3907 -0.2596 -0.3312 0.066 Uiso 1 1 calc R
C51 C 0.2650(4) -0.0831(3) -0.3418(2) 0.0544(12) Uani 1 1 d .
H51 H 0.1831 -0.0743 -0.3702 0.065 Uiso 1 1 calc R
H1 H -0.0396 0.3251 -0.2916 0.043(11) Uiso 1 1 d RD

loop_
_atom_site_aniso_label
_atom_site_aniso_U_11
_atom_site_aniso_U_22
_atom_site_aniso_U_33
_atom_site_aniso_U_23
_atom_site_aniso_U_13
_atom_site_aniso_U_12
Ru1 0.01827(14) 0.02720(16) 0.02856(15) -0.00954(11) -0.00077(10) -0.00868(11)
Cl1 0.0216(4) 0.0401(5) 0.0391(5) -0.0133(4) 0.0020(3) -0.0151(4)
P1 0.0198(4) 0.0284(5) 0.0305(4) -0.0105(4) -0.0022(3) -0.0081(4)
P2 0.0223(4) 0.0288(5) 0.0294(4) -0.0093(4) 0.0004(3) -0.0105(4)
N1 0.0217(14) 0.0301(16) 0.0310(15) -0.0052(12) -0.0023(11) -0.0123(12)
N2 0.0205(13) 0.0290(16) 0.0316(15) -0.0059(12) -0.0010(11) -0.0109(12)
C1 0.0239(16) 0.0219(17) 0.0249(16) -0.0067(13) -0.0006(13) -0.0064(14)
C2 0.0237(17) 0.039(2) 0.040(2) -0.0071(17) -0.0004(15) -0.0158(16)
C3 0.0247(17) 0.032(2) 0.042(2) -0.0039(16) 0.0019(15) -0.0144(15)
C4 0.0218(16) 0.0281(18) 0.0322(18) -0.0064(15) -0.0046(14) -0.0092(14)
C5 0.0243(17) 0.034(2) 0.0358(19) -0.0118(16) -0.0006(14) -0.0115(15)
C6 0.0295(18) 0.031(2) 0.041(2) -0.0059(16) 0.0049(16) -0.0092(16)
C7 0.035(2) 0.042(2) 0.036(2) 0.0022(18) -0.0064(17) -0.0039(18)
C8 0.038(2) 0.045(2) 0.0302(19) -0.0052(17) -0.0031(16) -0.0122(18)
C9 0.0256(17) 0.035(2) 0.0341(19) -0.0097(16) 0.0001(15) -0.0095(15)
C10 0.0235(16) 0.0286(19) 0.0326(18) -0.0052(15) -0.0004(14) -0.0087(14)
C11 0.0305(18) 0.031(2) 0.038(2) -0.0075(16) -0.0062(16) -0.0083(16)
C12 0.034(2) 0.033(2) 0.047(2) -0.0115(18) -0.0105(17) -0.0040(17)
C13 0.0261(18) 0.040(2) 0.036(2) -0.0035(17) -0.0050(15) -0.0065(16)
C14 0.0293(19) 0.033(2) 0.045(2) -0.0060(17) -0.0140(16) -0.0080(16)
C15 0.0269(17) 0.032(2) 0.0370(19) -0.0047(16) -0.0077(15) -0.0092(15)
C16 0.0284(17) 0.0309(19) 0.0320(18) -0.0070(15) -0.0043(14) -0.0141(15)
C17 0.035(2) 0.042(2) 0.0337(19) -0.0148(17) -0.0015(16) -0.0120(17)
C18 0.047(2) 0.055(3) 0.0318(19) -0.0172(19) 0.0009(17) -0.024(2)
C19 0.043(2) 0.050(2) 0.036(2) -0.0091(18) -0.0093(17) -0.025(2)
C20 0.0296(19) 0.043(2) 0.043(2) -0.0092(18) -0.0087(16) -0.0154(17)
C21 0.0299(18) 0.038(2) 0.0363(19) -0.0092(16) -0.0032(15) -0.0156(16)
C22 0.0243(17) 0.039(2) 0.0283(17) -0.0128(16) -0.0027(14) -0.0100(15)
C23 0.0304(18) 0.044(2) 0.0292(18) -0.0105(16) -0.0004(15) -0.0114(17)
C24 0.033(2) 0.064(3) 0.0291(19) -0.0112(19) 0.0054(16) -0.021(2)
C25 0.0238(19) 0.072(3) 0.040(2) -0.022(2) 0.0027(17) -0.007(2)
C26 0.030(2) 0.049(3) 0.057(3) -0.028(2) -0.0018(18) -0.0016(19)
C27 0.0283(18) 0.040(2) 0.052(2) -0.0224(19) 0.0000(17) -0.0113(17)
C28 0.0259(17) 0.0270(19) 0.0385(19) -0.0126(15) 0.0009(15) -0.0092(15)
C29 0.0346(19) 0.038(2) 0.038(2) -0.0153(17) 0.0023(16) -0.0165(17)
C30 0.045(2) 0.046(2) 0.047(2) -0.021(2) 0.0074(19) -0.026(2)
C31 0.056(3) 0.034(2) 0.053(3) -0.008(2) 0.007(2) -0.021(2)
C32 0.052(3) 0.035(2) 0.049(2) 0.0013(19) -0.010(2) -0.013(2)
C33 0.041(2) 0.036(2) 0.044(2) -0.0073(18) -0.0102(18) -0.0156(18)
C34 0.0295(18) 0.040(2) 0.0273(17) -0.0060(16) -0.0023(14) -0.0186(16)
C35 0.037(2) 0.039(2) 0.038(2) -0.0051(17) -0.0019(16) -0.0180(18)
C36 0.057(3) 0.054(3) 0.043(2) 0.003(2) -0.008(2) -0.033(2)
C37 0.060(3) 0.075(4) 0.035(2) 0.004(2) 0.000(2) -0.046(3)
C38 0.045(2) 0.084(4) 0.037(2) -0.016(2) 0.0123(19) -0.032(3)
C39 0.041(2) 0.052(3) 0.036(2) -0.0128(19) 0.0076(17) -0.021(2)
C40 0.0260(17) 0.033(2) 0.0312(18) -0.0157(15) 0.0004(14) -0.0084(15)
C41 0.0300(18) 0.038(2) 0.039(2) -0.0132(17) -0.0003(16) -0.0138(17)
C42 0.034(2) 0.041(2) 0.058(3) -0.020(2) 0.0009(18) -0.0186(18)
C43 0.037(2) 0.062(3) 0.057(3) -0.034(2) -0.0053(19) -0.019(2)
C44 0.042(2) 0.066(3) 0.040(2) -0.022(2) -0.0042(18) -0.022(2)
C45 0.036(2) 0.052(3) 0.0320(19) -0.0149(18) 0.0008(16) -0.0162(19)
C46 0.0268(17) 0.0298(19) 0.0284(17) -0.0075(15) 0.0052(14) -0.0063(15)
C47 0.0314(19) 0.039(2) 0.041(2) -0.0105(18) -0.0003(16) -0.0075(17)
C48 0.029(2) 0.052(3) 0.045(2) -0.006(2) 0.0026(17) -0.0006(19)
C49 0.042(2) 0.041(3) 0.057(3) 0.001(2) 0.015(2) 0.004(2)
C50 0.054(3) 0.032(2) 0.078(3) -0.022(2) 0.018(2) -0.012(2)
C51 0.040(2) 0.063(3) 0.074(3) -0.039(3) 0.018(2) -0.022(2)

loop_
_atom_type_symbol
_atom_type_description
_atom_type_scat_dispersion_real
_atom_type_scat_dispersion_imag
_atom_type_scat_source
C C 0.0033 0.0016 'International Tables Vol C Tables 4.2.6.8 and 6.1.1.4'
H H 0.0000 0.0000 'International Tables Vol C Tables 4.2.6.8 and 6.1.1.4'
Cl Cl 0.1484 0.1585 'International Tables Vol C Tables 4.2.6.8 and 6.1.1.4'
P P 0.1023 0.0942 'International Tables Vol C Tables 4.2.6.8 and 6.1.1.4'
Ru Ru -1.2594 0.8363 'International Tables Vol C Tables 4.2.6.8 and 6.1.1.4'
N N 0.0061 0.0033 'International Tables Vol C Tables 4.2.6.8 and 6.1.1.4'

loop_
_geom_angle_atom_site_label_1
_geom_angle_atom_site_label_2
_geom_angle_atom_site_label_3
_geom_angle
C1 Ru1 P2 95.34(10)
C1 Ru1 P1 97.47(10)
P2 Ru1 P1 161.68(3)
C1 Ru1 Cl1 173.77(9)
P2 Ru1 Cl1 86.07(3)
P1 Ru1 Cl1 82.62(3)
C28 P1 C22 101.67(17)
C28 P1 C16 102.18(16)
C22 P1 C16 99.69(16)
C28 P1 Ru1 111.45(12)
C22 P1 Ru1 120.26(12)
C16 P1 Ru1 118.81(12)
C46 P2 C34 99.38(16)
C46 P2 C40 102.53(17)
C34 P2 C40 100.01(16)
C46 P2 Ru1 117.18(12)
C34 P2 Ru1 114.77(13)
C40 P2 Ru1 119.73(11)
C1 N1 C2 111.9(3)
C1 N1 C4 126.3(3)
C2 N1 C4 121.7(3)
C1 N2 C3 111.1(3)
C1 N2 C10 126.5(3)
C3 N2 C10 122.3(3)
N1 C1 N2 102.9(3)
N1 C1 Ru1 134.1(2)
N2 C1 Ru1 122.9(2)
C3 C2 N1 107.6(3)
C2 C3 N2 106.5(3)
N1 C4 C5 112.0(3)
N1 C4 C9 111.4(3)
C5 C4 C9 110.6(3)
C6 C5 C4 111.6(3)
C5 C6 C7 112.1(3)
C8 C7 C6 110.3(3)
C7 C8 C9 111.1(3)
C4 C9 C8 110.3(3)
N2 C10 C15 112.2(3)
N2 C10 C11 111.4(3)
C15 C10 C11 111.7(3)
C10 C11 C12 110.2(3)
C13 C12 C11 110.7(3)
C12 C13 C14 110.9(3)
C13 C14 C15 112.1(3)
C10 C15 C14 111.2(3)
C17 C16 C21 118.4(3)
C17 C16 P1 122.6(3)
C21 C16 P1 119.0(3)
C16 C17 C18 121.0(4)
C19 C18 C17 119.9(4)
C20 C19 C18 119.7(3)
C19 C20 C21 120.9(4)
C20 C21 C16 120.1(4)
C27 C22 C23 118.3(3)
C27 C22 P1 123.8(3)
C23 C22 P1 117.9(3)
C24 C23 C22 120.6(4)
C25 C24 C23 120.4(4)
C26 C25 C24 119.4(4)
C25 C26 C27 120.7(4)
C22 C27 C26 120.6(4)
C33 C28 C29 117.8(3)
C33 C28 P1 119.1(3)
C29 C28 P1 123.0(3)
C30 C29 C28 120.4(4)
C31 C30 C29 120.8(4)
C32 C31 C30 119.5(4)
C31 C32 C33 119.9(4)
C32 C33 C28 121.6(4)
C35 C34 C39 118.8(3)
C35 C34 P2 120.6(3)
C39 C34 P2 120.4(3)
C34 C35 C36 120.8(4)
C37 C36 C35 120.1(5)
C36 C37 C38 120.0(4)
C39 C38 C37 119.9(4)
C38 C39 C34 120.4(4)
C45 C40 C41 118.2(3)
C45 C40 P2 122.6(3)
C41 C40 P2 119.2(3)
C40 C41 C42 120.6(4)
C43 C42 C41 120.2(4)
C44 C43 C42 119.4(4)
C43 C44 C45 120.6(4)
C44 C45 C40 120.8(4)
C51 C46 C47 123.4(3)
C51 C46 P2 118.6(3)
C47 C46 P2 117.7(3)
C48 C47 C46 121.0(4)
C47 C48 C49 120.0(4)
C50 C49 C48 119.3(4)
C49 C50 C51 121.3(4)
C46 C51 C50 114.2(4)

loop_
_geom_bond_atom_site_label_1
_geom_bond_atom_site_label_2
_geom_bond_distance
Ru1 C1 2.003(3)
Ru1 P2 2.3135(9)
Ru1 P1 2.3360(9)
Ru1 Cl1 2.4607(8)
P1 C28 1.838(4)
P1 C22 1.842(3)
P1 C16 1.853(3)
P2 C46 1.842(4)
P2 C34 1.844(4)
P2 C40 1.846(3)
N1 C1 1.364(4)
N1 C2 1.384(4)
N1 C4 1.465(4)
N2 C1 1.392(4)
N2 C3 1.395(4)
N2 C10 1.465(4)
C2 C3 1.340(5)
C4 C5 1.523(5)
C4 C9 1.532(5)
C5 C6 1.514(5)
C6 C7 1.525(6)
C7 C8 1.523(6)
C8 C9 1.533(5)
C10 C15 1.519(5)
C10 C11 1.525(5)
C11 C12 1.529(5)
C12 C13 1.515(5)
C13 C14 1.517(6)
C14 C15 1.530(5)
C16 C17 1.388(5)
C16 C21 1.403(5)
C17 C18 1.399(5)
C18 C19 1.383(6)
C19 C20 1.374(6)
C20 C21 1.392(5)
C22 C27 1.390(5)
C22 C23 1.393(5)
C23 C24 1.393(5)
C24 C25 1.379(6)
C25 C26 1.374(7)
C26 C27 1.391(5)
C28 C33 1.393(5)
C28 C29 1.395(5)
C29 C30 1.386(6)
C30 C31 1.380(6)
C31 C32 1.380(6)
C32 C33 1.384(6)
C34 C35 1.381(6)
C34 C39 1.398(5)
C35 C36 1.389(6)
C36 C37 1.374(7)
C37 C38 1.386(7)
C38 C39 1.385(6)
C40 C45 1.389(5)
C40 C41 1.395(5)
C41 C42 1.396(5)
C42 C43 1.381(6)
C43 C44 1.376(7)
C44 C45 1.389(6)
C46 C51 1.346(6)
C46 C47 1.398(5)
C47 C48 1.386(6)
C48 C49 1.389(7)
C49 C50 1.379(7)
C50 C51 1.527(5)
